data_2011504
loop_
_publ_author_name
'Wu, De-Hong'
'He, Cheng'
'Duan, Chun-Ying'
'You, Xiao-Zeng'

_publ_section_title
;
 Terephthalaldehyde bis(thiosemicarbazone) bis(dimethylformamide)
 solvate
;
_journal_issue 11
_journal_name_full 'Acta Crystallographica Section C'
_journal_page_first 1336
_journal_page_last 1337
_journal_paper_doi 10.1107/S0108270100009914
_journal_volume 56
_journal_year 2000
_chemical_formula_analytical 'C10 H12 N6 S2, 2C3 H7 N O'
_chemical_formula_iupac 'C10 H12 N6 S2, 2C3 H7 N O'
_chemical_formula_moiety 'C10 H12 N6 S2, 2C3 H7 N O'
_chemical_formula_sum 'C16 H26 N8 O2 S2'
_chemical_formula_weight 426.56
_chemical_name_systematic
;
Terephthaldehyde Thiosemicarbazone Bis-N,N-Dimethylformamide
;
_space_group_IT_number 15
_symmetry_cell_setting monoclinic
_symmetry_space_group_name_Hall '-C 2yc'
_symmetry_space_group_name_H-M 'C 1 2/c 1'
_audit_creation_method SHELXL
_cell_angle_alpha 90.00
_cell_angle_beta 94.753(19)
_cell_angle_gamma 90.00
_cell_formula_units_Z 4
_cell_length_a 28.227(6)
_cell_length_b 5.991(3)
_cell_length_c 12.873(3)
_cell_measurement_reflns_used 32
_cell_measurement_temperature 293(2)
_cell_measurement_theta_max 11.74
_cell_measurement_theta_min 5.18
_cell_volume 2169.4(13)
_computing_cell_refinement XSCANS
_computing_data_collection 'XSCANS (Siemens, 1994)'
_computing_data_reduction 'SHELXTL (Siemens, 1995)'
_computing_molecular_graphics SHELXTL
_computing_publication_material SHELXTL
_computing_structure_refinement SHELXTL
_computing_structure_solution SHELXTL
_diffrn_ambient_temperature 293(2)
_diffrn_measured_fraction_theta_full .997
_diffrn_measured_fraction_theta_max .997
_diffrn_measurement_device_type 'Bruker P4'
_diffrn_measurement_method \w/2\q
_diffrn_radiation_monochromator graphite
_diffrn_radiation_source 'fine-focus sealed tube'
_diffrn_radiation_type MoK\a
_diffrn_radiation_wavelength .71073
_diffrn_reflns_av_R_equivalents .028
_diffrn_reflns_av_sigmaI/netI .0307
_diffrn_reflns_limit_h_max 33
_diffrn_reflns_limit_h_min -1
_diffrn_reflns_limit_k_max 7
_diffrn_reflns_limit_k_min -1
_diffrn_reflns_limit_l_max 15
_diffrn_reflns_limit_l_min -15
_diffrn_reflns_number 2412
_diffrn_reflns_theta_full 25.01
_diffrn_reflns_theta_max 25.01
_diffrn_reflns_theta_min 2.90
_diffrn_standards_decay_% 9.1
_diffrn_standards_interval_count 97
_diffrn_standards_number 3
_exptl_absorpt_coefficient_mu .274
_exptl_absorpt_correction_T_max .938
_exptl_absorpt_correction_T_min .817
_exptl_absorpt_correction_type '\y scan'
_exptl_absorpt_process_details '(North et al., 1968)'
_exptl_crystal_colour Yellow
_exptl_crystal_density_diffrn 1.306
_exptl_crystal_density_method 'not measured'
_exptl_crystal_description Block
_exptl_crystal_F_000 904
_exptl_crystal_size_max .50
_exptl_crystal_size_mid .40
_exptl_crystal_size_min .40
_refine_diff_density_max .175
_refine_diff_density_min -.191
_refine_ls_extinction_coef .0036(6)
_refine_ls_extinction_method SHELXTL
_refine_ls_goodness_of_fit_ref 1.027
_refine_ls_hydrogen_treatment constr
_refine_ls_matrix_type full
_refine_ls_number_parameters 130
_refine_ls_number_reflns 1902
_refine_ls_number_restraints 0
_refine_ls_restrained_S_all 1.027
_refine_ls_R_factor_all .048
_refine_ls_R_factor_gt .038
_refine_ls_shift/su_max <0.001
_refine_ls_shift/su_mean .000
_refine_ls_structure_factor_coef Fsqd
_refine_ls_weighting_details 'calc w = 1/[\s^2^(Fo^2^)+(0.0519P)^2^+1.5245P] where P = (Fo^2^+2Fc^2^)/3'
_refine_ls_weighting_scheme calc
_refine_ls_wR_factor_ref .110
_reflns_number_gt 1578
_reflns_number_total 1902
_reflns_threshold_expression I>2\s(I)
_cod_data_source_file fr1278.cif
_cod_data_source_block I
_cod_depositor_comments
;
The following automatic conversions were performed:
'_symmetry_cell_setting' value 'Monoclinic' changed to 'monoclinic'
according to '/home/saulius/struct/CIF-dictionaries/cif_core.dic'
dictionary named 'cif_core.dic' version 2.4.1 from 2010-06-29.

Automatic conversion script
Id: cif_fix_enum 1527 2010-12-29 10:47:43Z saulius 

The following automatic conversions were performed:

'_symmetry_cell_setting' value 'Monoclinic' changed to 'monoclinic'
according to /home/saulius/struct/CIF-dictionaries/cif_core.dic
dictionary named 'cif_core.dic' version 2.4.1 from 2010-06-29.

Automatic conversion script
Id: cif_fix_values 1715 2011-07-08 13:25:40Z adriana 
;
_cod_original_cell_volume 2169.2(14)
_cod_original_sg_symbol_H-M 'C 2/c'
_cod_database_code 2011504
_cod_database_fobs_code 2011504

loop_
_symmetry_equiv_pos_as_xyz
'x, y, z'
'-x, y, -z+1/2'
'x+1/2, y+1/2, z'
'-x+1/2, y+1/2, -z+1/2'
'-x, -y, -z'
'x, -y, z-1/2'
'-x+1/2, -y+1/2, -z'
'x+1/2, -y+1/2, z-1/2'

loop_
_atom_site_label
_atom_site_fract_x
_atom_site_fract_y
_atom_site_fract_z
_atom_site_U_iso_or_equiv
_atom_site_adp_type
_atom_site_calc_flag
_atom_site_refinement_flags
_atom_site_occupancy
_atom_site_disorder_assembly
_atom_site_disorder_group
_atom_site_type_symbol
S1 .35205(2) .36673(11) .07922(4) .0621(2) Uani d . 1 . . S
N2 .40444(6) .5453(3) .23451(12) .0485(4) Uani d . 1 . . N
H2A .3976 .4289 .2695 .058 Uiso calc R 1 . . H
N3 .43213(6) .7111(3) .28144(12) .0446(4) Uani d . 1 . . N
C1 .38788(7) .5650(3) .13336(14) .0439(5) Uani d . 1 . . C
C2 .44279(7) .6859(3) .37899(15) .0437(5) Uani d . 1 . . C
H2B .4318 .5605 .4122 .052 Uiso calc R 1 . . H
C3 .47171(6) .8491(3) .43953(14) .0399(4) Uani d . 1 . . C
C4 .48568(7) .8044(3) .54390(15) .0439(5) Uani d . 1 . . C
H4A .4758 .6731 .5740 .053 Uiso calc R 1 . . H
C5 .51387(7) .9517(4) .60303(14) .0439(5) Uani d . 1 . . C
H5A .5233 .9176 .6721 .053 Uiso calc R 1 . . H
O1 .36653(6) .2122(3) .36084(11) .0607(4) Uani d . 1 . . O
N1 .40164(7) .7407(3) .08186(13) .0557(5) Uani d . 1 . . N
H1A .4204 .8372 .1128 .067 Uiso calc R 1 . . H
H1B .3918 .7586 .0174 .067 Uiso calc R 1 . . H
C6 .34432(8) .0553(4) .31922(16) .0515(5) Uani d . 1 . . C
H6A .3553 -.0029 .2587 .062 Uiso calc R 1 . . H
C7 .28523(10) -.2362(5) .3057(2) .0790(8) Uani d . 1 . . C
H7A .3002 -.2703 .2433 .118 Uiso calc R 1 . . H
H7B .2519 -.2121 .2888 .118 Uiso calc R 1 . . H
H7C .2896 -.3586 .3537 .118 Uiso calc R 1 . . H
C8 .28567(9) .0517(5) .44367(18) .0655(7) Uani d . 1 . . C
H8A .2972 .2005 .4571 .098 Uiso calc R 1 . . H
H8B .2945 -.0411 .5030 .098 Uiso calc R 1 . . H
H8C .2517 .0545 .4311 .098 Uiso calc R 1 . . H
N4 .30630(6) -.0372(3) .35294(14) .0504(4) Uani d . 1 . . N

loop_
_atom_site_aniso_label
_atom_site_aniso_U_11
_atom_site_aniso_U_22
_atom_site_aniso_U_33
_atom_site_aniso_U_12
_atom_site_aniso_U_13
_atom_site_aniso_U_23
S1 .0673(4) .0664(4) .0499(3) -.0247(3) -.0115(3) -.0082(3)
N2 .0561(10) .0481(10) .0396(9) -.0160(8) -.0065(7) -.0019(7)
N3 .0439(9) .0478(10) .0408(9) -.0097(8) -.0036(7) -.0069(7)
C1 .0415(10) .0498(12) .0398(10) -.0024(9) -.0006(8) -.0065(9)
C2 .0450(10) .0447(11) .0405(10) -.0057(9) -.0019(8) -.0027(8)
C3 .0365(9) .0453(11) .0374(9) -.0027(8) .0000(7) -.0054(8)
C4 .0465(11) .0442(11) .0402(10) -.0070(9) -.0006(8) .0014(8)
C5 .0441(10) .0535(12) .0328(9) -.0031(9) -.0042(8) -.0004(8)
O1 .0712(10) .0615(10) .0481(8) -.0182(8) -.0019(7) -.0005(7)
N1 .0665(12) .0577(12) .0410(9) -.0169(9) -.0069(8) -.0004(8)
C6 .0566(12) .0524(12) .0445(11) .0028(11) -.0016(9) -.0007(10)
C7 .0757(18) .0635(17) .095(2) -.0135(14) -.0060(15) -.0126(14)
C8 .0620(14) .0714(16) .0639(14) .0086(13) .0101(11) .0034(12)
N4 .0514(10) .0440(10) .0549(10) .0012(8) -.0007(8) -.0011(8)

loop_
_atom_type_symbol
_atom_type_description
_atom_type_scat_dispersion_real
_atom_type_scat_dispersion_imag
_atom_type_scat_source
C C .0033 .0016 'International Tables Vol C Tables 4.2.6.8 and 6.1.1.4'
H H .0000 .0000 'International Tables Vol C Tables 4.2.6.8 and 6.1.1.4'
N N .0061 .0033 'International Tables Vol C Tables 4.2.6.8 and 6.1.1.4'
S S .1246 .1234 'International Tables Vol C Tables 4.2.6.8 and 6.1.1.4'
O O .0106 .0060 'International Tables Vol C Tables 4.2.6.8 and 6.1.1.4'

loop_
_geom_angle_atom_site_label_1
_geom_angle_atom_site_label_2
_geom_angle_atom_site_label_3
_geom_angle_site_symmetry_1
_geom_angle_site_symmetry_3
_geom_angle
_geom_angle_publ_flag
C1 N2 N3 . . 119.96(17) yes
C1 N2 H2A . . 120.0 .
N3 N2 H2A . . 120.0 ?
C2 N3 N2 . . 115.25(17) yes
N1 C1 N2 . . 117.45(18) yes
N1 C1 S1 . . 123.34(15) yes
N2 C1 S1 . . 119.20(16) yes
N3 C2 C3 . . 121.53(19) yes
N3 C2 H2B . . 119.2 ?
C3 C2 H2B . . 119.2 ?
C5 C3 C4 5_676 . 118.44(18) ?
C5 C3 C2 5_676 . 122.35(17) ?
C4 C3 C2 . . 119.21(18) yes
C5 C4 C3 . . 120.99(19) yes
C5 C4 H4A . . 119.5 ?
C3 C4 H4A . . 119.5 ?
C4 C5 C3 . 5_676 120.56(18) ?
C4 C5 H5A . . 119.7 ?
C3 C5 H5A 5_676 . 119.7 ?
C1 N1 H1A . . 120.0 ?
C1 N1 H1B . . 120.0 ?
H1A N1 H1B . . 120.0 ?
O1 C6 N4 . . 125.5(2) ?
O1 C6 H6A . . 117.3 ?
N4 C6 H6A . . 117.3 ?
N4 C7 H7A . . 109.5 ?
N4 C7 H7B . . 109.5 ?
H7A C7 H7B . . 109.5 ?
N4 C7 H7C . . 109.5 ?
H7A C7 H7C . . 109.5 ?
H7B C7 H7C . . 109.5 ?
N4 C8 H8A . . 109.5 ?
N4 C8 H8B . . 109.5 ?
H8A C8 H8B . . 109.5 ?
N4 C8 H8C . . 109.5 ?
H8A C8 H8C . . 109.5 ?
H8B C8 H8C . . 109.5 ?
C6 N4 C7 . . 121.9(2) ?
C6 N4 C8 . . 120.4(2) ?
C7 N4 C8 . . 117.6(2) ?

loop_
_geom_bond_atom_site_label_1
_geom_bond_atom_site_label_2
_geom_bond_site_symmetry_2
_geom_bond_distance
_geom_bond_publ_flag
S1 C1 . 1.674(2) yes
N2 C1 . 1.352(2) yes
N2 N3 . 1.373(2) yes
N2 H2A . .8600 ?
N3 C2 . 1.276(2) yes
C1 N1 . 1.319(3) yes
C2 C3 . 1.457(3) yes
C2 H2B . .9300 ?
C3 C5 5_676 1.388(3) ?
C3 C4 . 1.394(3) yes
C4 C5 . 1.375(3) yes
C4 H4A . .9300 ?
C5 C3 5_676 1.388(3) ?
C5 H5A . .9300 ?
O1 C6 . 1.228(3) ?
N1 H1A . .8600 ?
N1 H1B . .8600 ?
C6 N4 . 1.313(3) ?
C6 H6A . .9300 ?
C7 N4 . 1.444(3) ?
C7 H7A . .9600 ?
C7 H7B . .9600 ?
C7 H7C . .9600 ?
C8 N4 . 1.449(3) ?
C8 H8A . .9600 ?
C8 H8B . .9600 ?
C8 H8C . .9600 ?
